data_7110723
loop_
_publ_author_name
'Bonomo, Lucia'
'Solari, Euro'
'Toraman, G\"ulsen'
'Scopelliti, Rosario'
'Floriani, Carlo'
'Latronico, Mario'

_publ_section_title
;
 A cylindrical cavity with two different hydrogen-binding boundaries: the
 calix[4]arene skeleton screwed onto the meso-positions of the
 calix[4]pyrrole&#x2020;
;
_journal_issue 23
_journal_name_full 'Chemical Communications'
_journal_page_first 2413
_journal_paper_doi 10.1039/a907563a
_journal_year 1999
_chemical_formula_moiety 'C48 H44 N4 O4, C4 H8 O, 3(C3 H7 N O)'
_chemical_formula_sum 'C61 H73 N7 O8'
_chemical_formula_weight 1032.26
_chemical_name_systematic
;
 ?
;
_space_group_IT_number 14
_symmetry_cell_setting monoclinic
_symmetry_space_group_name_Hall '-P 2ybc'
_symmetry_space_group_name_H-M 'P 1 21/c 1'
_atom_sites_solution_hydrogens geom
_atom_sites_solution_primary direct
_atom_sites_solution_secondary difmap
_audit_creation_method SHELXL-97
_cell_angle_alpha 90.00
_cell_angle_beta 90.42(3)
_cell_angle_gamma 90.00
_cell_formula_units_Z 4
_cell_length_a 10.960(2)
_cell_length_b 21.081(4)
_cell_length_c 24.039(5)
_cell_measurement_reflns_used '85 spots from the first image'
_cell_measurement_temperature 143(2)
_cell_volume 5554.0(19)
_computing_cell_refinement 'marresearch, marHKL, release 1.9.1'
_computing_data_collection 'marresearch, mar345, release 1.2.11'
_computing_data_reduction 'marresearch, marHKL'
_computing_molecular_graphics 'Bruker, SHELXTL, release 5.1'
_computing_publication_material 'Bruker, SHELXTL'
_computing_structure_refinement 'SHELXL-97 (Sheldrick, 1997)'
_computing_structure_solution 'SHELXS-97 (Sheldrick, 1990)'
_diffrn_ambient_temperature 143(2)
_diffrn_measurement_device_type 'mar345 IPDS'
_diffrn_measurement_method 'phi scan'
_diffrn_radiation_monochromator graphite
_diffrn_radiation_source 'fine-focus sealed tube'
_diffrn_radiation_type MoK\a
_diffrn_radiation_wavelength 0.71070
_diffrn_reflns_av_R_equivalents 0.0831
_diffrn_reflns_av_sigmaI/netI 0.0864
_diffrn_reflns_limit_h_max 10
_diffrn_reflns_limit_h_min -11
_diffrn_reflns_limit_k_max 23
_diffrn_reflns_limit_k_min -23
_diffrn_reflns_limit_l_max 24
_diffrn_reflns_limit_l_min -25
_diffrn_reflns_number 19848
_diffrn_reflns_theta_max 24.26
_diffrn_reflns_theta_min 1.28
_exptl_absorpt_coefficient_mu 0.082
_exptl_absorpt_correction_type none
_exptl_crystal_colour colourless
_exptl_crystal_density_diffrn 1.235
_exptl_crystal_density_method 'not measured'
_exptl_crystal_description irregular
_exptl_crystal_F_000 2208
_exptl_crystal_size_max 0.20
_exptl_crystal_size_mid 0.13
_exptl_crystal_size_min 0.10
_refine_diff_density_max 0.515
_refine_diff_density_min -0.462
_refine_diff_density_rms 0.075
_refine_ls_extinction_coef 0.0105(14)
_refine_ls_extinction_expression Fc^*^=kFc[1+0.001xFc^2^\l^3^/sin(2\q)]^-1/4^
_refine_ls_extinction_method SHELXL
_refine_ls_goodness_of_fit_ref 1.378
_refine_ls_hydrogen_treatment mixed
_refine_ls_matrix_type full
_refine_ls_number_parameters 686
_refine_ls_number_reflns 6736
_refine_ls_number_restraints 4
_refine_ls_restrained_S_all 1.378
_refine_ls_R_factor_all 0.1643
_refine_ls_R_factor_gt 0.0942
_refine_ls_shift/su_max 0.938
_refine_ls_shift/su_mean 0.037
_refine_ls_structure_factor_coef Fsqd
_refine_ls_weighting_details 'calc w=1/[\s^2^(Fo^2^)+(0.1000P)^2^+0.0000P] where P=(Fo^2^+2Fc^2^)/3'
_refine_ls_weighting_scheme calc
_refine_ls_wR_factor_gt 0.2387
_refine_ls_wR_factor_ref 0.2662
_reflns_number_gt 3355
_reflns_number_total 6736
_reflns_threshold_expression >2sigma(I)
_cod_data_source_file 907563asup1.cif
_cod_data_source_block 1a.dmf
_cod_depositor_comments
;
The following automatic conversions were performed:

'_symmetry_cell_setting' value 'Monoclinic' changed to 'monoclinic'
according to /home/saulius/struct/CIF-dictionaries/cif_core.dic
dictionary named 'cif_core.dic' version 2.4.2 from 2011-04-26.

Automatic conversion script
Id: cif_fix_values 1891 2012-01-12 08:04:46Z andrius 
;
_cod_original_sg_symbol_H-M P2(1)/c
_cod_database_code 7110723

loop_
_symmetry_equiv_pos_as_xyz
'x, y, z'
'-x, y+1/2, -z+1/2'
'-x, -y, -z'
'x, -y-1/2, z-1/2'

loop_
_atom_site_label
_atom_site_type_symbol
_atom_site_fract_x
_atom_site_fract_y
_atom_site_fract_z
_atom_site_U_iso_or_equiv
_atom_site_adp_type
_atom_site_occupancy
_atom_site_symmetry_multiplicity
_atom_site_calc_flag
_atom_site_refinement_flags
N1 N 0.0069(4) -0.1365(3) -0.2376(2) 0.0745(15) Uani 1 1 d .
H1 H -0.0408 -0.1187 -0.2128 0.080 Uiso 1 1 calc R
C1 C 0.0638(5) -0.1048(3) -0.2797(3) 0.0729(18) Uani 1 1 d .
C2 C 0.1264(5) -0.1496(4) -0.3093(3) 0.085(2) Uani 1 1 d .
H2 H 0.1745 -0.1420 -0.3413 0.080 Uiso 1 1 calc R
C3 C 0.1071(6) -0.2087(4) -0.2840(3) 0.085(2) Uani 1 1 d .
H3 H 0.1396 -0.2480 -0.2962 0.080 Uiso 1 1 calc R
C4 C 0.0345(5) -0.2002(3) -0.2394(3) 0.0724(18) Uani 1 1 d .
C5 C -0.0114(5) -0.2471(3) -0.1970(3) 0.0733(18) Uani 1 1 d .
N2 N -0.2329(4) -0.2146(2) -0.1929(2) 0.0690(14) Uani 1 1 d .
H2A H -0.2168 -0.1752 -0.1833 0.080 Uiso 1 1 calc R
C6 C -0.1469(5) -0.2606(3) -0.2039(3) 0.0671(17) Uani 1 1 d .
C7 C -0.2078(5) -0.3145(3) -0.2183(3) 0.0730(18) Uani 1 1 d .
H7 H -0.1726 -0.3537 -0.2291 0.080 Uiso 1 1 calc R
C8 C -0.3342(6) -0.3006(3) -0.2142(3) 0.0751(18) Uani 1 1 d .
H8 H -0.3988 -0.3298 -0.2209 0.080 Uiso 1 1 calc R
C9 C -0.3476(5) -0.2399(3) -0.1992(2) 0.0634(16) Uani 1 1 d .
C10 C -0.4617(5) -0.2001(3) -0.1900(3) 0.0664(17) Uani 1 1 d .
N3 N -0.4129(4) -0.0979(2) -0.2402(2) 0.0653(14) Uani 1 1 d .
H3A H -0.3560 -0.0864 -0.2162 0.080 Uiso 1 1 calc R
C11 C -0.4792(5) -0.1531(3) -0.2365(3) 0.0693(17) Uani 1 1 d .
C12 C -0.5535(6) -0.1545(4) -0.2816(3) 0.086(2) Uani 1 1 d .
H12 H -0.6088 -0.1877 -0.2907 0.080 Uiso 1 1 calc R
C13 C -0.5360(6) -0.0992(4) -0.3128(3) 0.089(2) Uani 1 1 d .
H13 H -0.5778 -0.0887 -0.3463 0.080 Uiso 1 1 calc R
C14 C -0.4476(5) -0.0625(3) -0.2868(3) 0.0707(18) Uani 1 1 d .
C15 C -0.3979(5) 0.0023(3) -0.2985(3) 0.0690(17) Uani 1 1 d .
N4 N -0.1734(4) -0.0224(2) -0.2849(2) 0.0662(13) Uani 1 1 d .
H4 H -0.1820 -0.0382 -0.2513 0.080 Uiso 1 1 calc R
C16 C -0.2678(6) -0.0010(3) -0.3184(3) 0.0712(17) Uani 1 1 d .
C17 C -0.2142(7) 0.0180(3) -0.3671(3) 0.090(2) Uani 1 1 d .
H17 H -0.2560 0.0345 -0.3987 0.080 Uiso 1 1 calc R
C18 C -0.0885(6) 0.0090(4) -0.3626(3) 0.091(2) Uani 1 1 d .
H18 H -0.0302 0.0183 -0.3905 0.080 Uiso 1 1 calc R
C19 C -0.0640(5) -0.0154(3) -0.3118(3) 0.0737(18) Uani 1 1 d .
C20 C 0.0579(5) -0.0345(3) -0.2852(3) 0.0746(18) Uani 1 1 d .
C21 C 0.0582(6) -0.3099(3) -0.2044(3) 0.094(2) Uani 1 1 d .
H21A H 0.1458 -0.3024 -0.1993 0.080 Uiso 1 1 calc R
H21B H 0.0430 -0.3265 -0.2419 0.080 Uiso 1 1 calc R
H21C H 0.0301 -0.3407 -0.1768 0.080 Uiso 1 1 calc R
C22 C -0.5720(5) -0.2461(3) -0.1897(3) 0.096(2) Uani 1 1 d .
H22A H -0.5776 -0.2679 -0.2256 0.080 Uiso 1 1 calc R
H22B H -0.6472 -0.2220 -0.1833 0.080 Uiso 1 1 calc R
H22C H -0.5611 -0.2774 -0.1599 0.080 Uiso 1 1 calc R
C23 C -0.4763(6) 0.0326(3) -0.3461(3) 0.094(2) Uani 1 1 d .
H23A H -0.4468 0.0756 -0.3537 0.080 Uiso 1 1 calc R
H23B H -0.5619 0.0345 -0.3347 0.080 Uiso 1 1 calc R
H23C H -0.4695 0.0068 -0.3798 0.080 Uiso 1 1 calc R
C24 C 0.1613(5) -0.0122(3) -0.3238(3) 0.095(2) Uani 1 1 d .
H24A H 0.1567 0.0340 -0.3283 0.080 Uiso 1 1 calc R
H24B H 0.1524 -0.0327 -0.3601 0.080 Uiso 1 1 calc R
H24C H 0.2403 -0.0236 -0.3073 0.080 Uiso 1 1 calc R
C25 C 0.0171(6) -0.2243(3) -0.1384(3) 0.0758(19) Uani 1 1 d .
C26 C -0.0506(6) -0.2452(3) -0.0935(3) 0.086(2) Uani 1 1 d .
H26 H -0.1190 -0.2718 -0.1006 0.080 Uiso 1 1 calc R
C27 C -0.0240(6) -0.2297(3) -0.0395(3) 0.092(2) Uani 1 1 d .
H27 H -0.0723 -0.2453 -0.0098 0.080 Uiso 1 1 calc R
C28 C 0.0754(6) -0.1904(3) -0.0293(3) 0.084(2) Uani 1 1 d .
O1 O 0.1067(4) -0.1724(2) 0.0247(2) 0.1013(15) Uani 1 1 d .
H1 H 0.0542 -0.1862 0.0469 0.080 Uiso 1 1 calc R
C29 C 0.1463(6) -0.1701(3) -0.0725(4) 0.085(2) Uani 1 1 d .
H29 H 0.2160 -0.1446 -0.0653 0.080 Uiso 1 1 calc R
C30 C 0.1173(5) -0.1866(3) -0.1257(3) 0.0761(19) Uani 1 1 d .
H30 H 0.1672 -0.1717 -0.1551 0.080 Uiso 1 1 calc R
C31 C -0.4562(6) -0.1673(3) -0.1328(3) 0.0776(19) Uani 1 1 d .
C32 C -0.5168(5) -0.1100(3) -0.1219(3) 0.0771(19) Uani 1 1 d .
H32 H -0.5605 -0.0896 -0.1511 0.080 Uiso 1 1 calc R
C33 C -0.5142(7) -0.0829(3) -0.0704(4) 0.091(2) Uani 1 1 d .
H33 H -0.5538 -0.0434 -0.0646 0.080 Uiso 1 1 calc R
C34 C -0.4578(11) -0.1108(4) -0.0288(4) 0.140(4) Uani 1 1 d .
O2 O -0.4554(9) -0.0806(3) 0.0217(2) 0.228(5) Uani 1 1 d .
H2A H -0.4868 -0.1042 0.0459 0.080 Uiso 1 1 calc R
C35 C -0.3956(12) -0.1669(4) -0.0372(4) 0.183(5) Uani 1 1 d .
H35 H -0.3527 -0.1867 -0.0074 0.080 Uiso 1 1 calc R
C36 C -0.3966(9) -0.1938(4) -0.0893(4) 0.125(3) Uani 1 1 d .
H36 H -0.3538 -0.2324 -0.0950 0.080 Uiso 1 1 calc R
C37 C -0.4101(6) 0.0445(3) -0.2481(3) 0.0687(17) Uani 1 1 d .
C38 C -0.5090(5) 0.0410(3) -0.2127(3) 0.0763(18) Uani 1 1 d .
H38 H -0.5698 0.0098 -0.2197 0.080 Uiso 1 1 calc R
C39 C -0.5227(6) 0.0808(3) -0.1680(3) 0.084(2) Uani 1 1 d .
H39 H -0.5918 0.0762 -0.1447 0.080 Uiso 1 1 calc R
C40 C -0.4388(6) 0.1265(4) -0.1564(3) 0.0813(19) Uani 1 1 d .
O3 O -0.4549(4) 0.1633(2) -0.1109(2) 0.1029(15) Uani 1 1 d .
H3A H -0.4012 0.1917 -0.1101 0.080 Uiso 1 1 calc R
C41 C -0.3407(6) 0.1332(3) -0.1913(3) 0.085(2) Uani 1 1 d .
H41 H -0.2820 0.1654 -0.1844 0.080 Uiso 1 1 calc R
C42 C -0.3274(6) 0.0929(3) -0.2363(3) 0.0809(19) Uani 1 1 d .
H42 H -0.2593 0.0985 -0.2600 0.080 Uiso 1 1 calc R
C43 C 0.0778(5) -0.0031(3) -0.2283(3) 0.0710(17) Uani 1 1 d .
C44 C 0.0172(5) 0.0506(3) -0.2127(3) 0.0709(17) Uani 1 1 d .
H44 H -0.0452 0.0667 -0.2363 0.080 Uiso 1 1 calc R
C45 C 0.0433(5) 0.0819(3) -0.1641(3) 0.0766(19) Uani 1 1 d .
H45 H -0.0011 0.1188 -0.1539 0.080 Uiso 1 1 calc R
C46 C 0.1370(6) 0.0585(4) -0.1297(3) 0.0824(19) Uani 1 1 d .
O4 O 0.1714(4) 0.0889(2) -0.0812(2) 0.0970(15) Uani 1 1 d .
H4 H 0.1451 0.1263 -0.0816 0.080 Uiso 1 1 calc R
C47 C 0.1944(6) 0.0031(4) -0.1439(3) 0.086(2) Uani 1 1 d .
H47 H 0.2533 -0.0150 -0.1194 0.080 Uiso 1 1 calc R
C48 C 0.1673(6) -0.0258(3) -0.1927(3) 0.083(2) Uani 1 1 d .
H48 H 0.2111 -0.0629 -0.2028 0.080 Uiso 1 1 calc R
O5 O -0.1948(4) -0.0741(2) -0.1696(2) 0.0800(15) Uani 1 1 d .
N5 N -0.1853(6) -0.0235(3) -0.0864(3) 0.0839(17) Uani 1 1 d .
C49 C -0.2353(8) -0.0315(6) -0.1353(5) 0.147(4) Uani 1 1 d .
H49 H -0.3025 -0.0057 -0.1460 0.080 Uiso 1 1 calc R
C50 C -0.0955(9) -0.0607(6) -0.0683(5) 0.206(6) Uani 1 1 d .
H50A H -0.0574 -0.0819 -0.1000 0.080 Uiso 1 1 calc R
H50B H -0.1286 -0.0926 -0.0429 0.080 Uiso 1 1 calc R
H50C H -0.0345 -0.0350 -0.0486 0.080 Uiso 1 1 calc R
C51 C -0.2373(10) 0.0235(5) -0.0528(6) 0.237(8) Uani 1 1 d .
H51A H -0.2948 0.0488 -0.0750 0.080 Uiso 1 1 calc R
H51B H -0.1728 0.0511 -0.0381 0.080 Uiso 1 1 calc R
H51C H -0.2805 0.0035 -0.0219 0.080 Uiso 1 1 calc R
O6 O 0.0799(4) 0.2075(2) -0.0884(2) 0.0944(14) Uani 1 1 d .
N6 N 0.2034(5) 0.2756(3) -0.1334(2) 0.0793(16) Uani 1 1 d .
C52 C 0.1022(8) 0.2592(4) -0.1124(3) 0.093(2) Uani 1 1 d .
H52 H 0.0372 0.2889 -0.1150 0.080 Uiso 1 1 calc R
C53 C 0.3045(7) 0.2328(4) -0.1330(4) 0.128(3) Uani 1 1 d .
H53A H 0.2860 0.1965 -0.1090 0.080 Uiso 1 1 calc R
H53B H 0.3771 0.2547 -0.1188 0.080 Uiso 1 1 calc R
H53C H 0.3196 0.2178 -0.1709 0.080 Uiso 1 1 calc R
C54 C 0.2203(6) 0.3338(4) -0.1628(3) 0.102(2) Uani 1 1 d .
H54A H 0.1469 0.3601 -0.1593 0.080 Uiso 1 1 calc R
H54B H 0.2349 0.3248 -0.2022 0.080 Uiso 1 1 calc R
H54C H 0.2905 0.3565 -0.1471 0.080 Uiso 1 1 calc R
O7 O -0.3056(9) 0.2585(5) -0.0902(3) 0.196(4) Uani 1 1 d .
N7 N -0.2908(13) 0.3123(7) -0.0059(7) 0.214(5) Uani 1 1 d .
C55 C -0.3261(18) 0.2686(9) -0.0326(11) 0.35(2) Uani 1 1 d .
H55 H -0.3726 0.2374 -0.0137 0.080 Uiso 1 1 calc R
C56 C -0.2275(16) 0.3616(6) -0.0319(6) 0.370(15) Uani 1 1 d .
H56A H -0.1629 0.3438 -0.0552 0.080 Uiso 1 1 calc R
H56B H -0.1912 0.3894 -0.0036 0.080 Uiso 1 1 calc R
H56C H -0.2841 0.3861 -0.0552 0.080 Uiso 1 1 calc R
C57 C -0.2822(13) 0.3251(6) 0.0473(6) 0.220(7) Uani 1 1 d .
H57A H -0.2971 0.2864 0.0688 0.080 Uiso 1 1 calc R
H57B H -0.3430 0.3573 0.0571 0.080 Uiso 1 1 calc R
H57C H -0.2003 0.3412 0.0557 0.080 Uiso 1 1 calc R
O8 O -0.359(3) -0.4393(14) -0.0037(9) 0.66(3) Uani 1 1 d D
C58 C -0.2754(19) -0.4310(13) -0.0423(10) 0.60(5) Uani 1 1 d D
H58A H -0.2620 -0.4715 -0.0621 0.080 Uiso 1 1 calc R
H58B H -0.3051 -0.3994 -0.0697 0.080 Uiso 1 1 calc R
C59 C -0.1825(17) -0.4134(13) -0.0233(11) 0.65(3) Uani 1 1 d D
H59A H -0.1237 -0.4003 -0.0521 0.080 Uiso 1 1 calc R
H59B H -0.1446 -0.4452 0.0017 0.080 Uiso 1 1 calc R
C60 C -0.230(2) -0.3632(10) 0.0050(7) 0.571(15) Uani 1 1 d D
H60A H -0.2069 -0.3633 0.0449 0.080 Uiso 1 1 calc R
H60B H -0.2087 -0.3219 -0.0121 0.080 Uiso 1 1 calc R
C61 C -0.3343(19) -0.3783(14) -0.0031(13) 0.93(7) Uani 1 1 d D
H61A H -0.3605 -0.3601 -0.0393 0.080 Uiso 1 1 calc R
H61B H -0.3848 -0.3582 0.0260 0.080 Uiso 1 1 calc R

loop_
_atom_site_aniso_label
_atom_site_aniso_U_11
_atom_site_aniso_U_22
_atom_site_aniso_U_33
_atom_site_aniso_U_23
_atom_site_aniso_U_13
_atom_site_aniso_U_12
N1 0.064(3) 0.056(4) 0.104(5) -0.011(3) 0.011(3) 0.007(3)
C1 0.063(4) 0.066(5) 0.090(5) -0.002(4) 0.022(3) -0.005(3)
C2 0.068(4) 0.081(6) 0.105(6) -0.016(5) 0.018(4) 0.004(4)
C3 0.072(4) 0.074(5) 0.109(6) -0.022(5) 0.013(4) 0.010(4)
C4 0.062(4) 0.065(5) 0.091(5) -0.003(4) -0.001(4) 0.001(3)
C5 0.073(4) 0.054(4) 0.092(6) -0.013(4) -0.002(4) 0.013(3)
N2 0.072(3) 0.048(3) 0.087(4) -0.011(3) 0.003(3) -0.004(3)
C6 0.067(4) 0.047(4) 0.087(5) -0.012(3) 0.003(3) 0.005(3)
C7 0.067(4) 0.063(5) 0.089(5) -0.018(4) 0.004(3) 0.003(3)
C8 0.078(5) 0.053(5) 0.094(5) -0.010(4) 0.006(3) -0.003(3)
C9 0.072(4) 0.050(4) 0.068(4) -0.011(3) 0.009(3) -0.004(3)
C10 0.061(4) 0.052(4) 0.086(5) -0.007(4) 0.016(3) -0.006(3)
N3 0.052(3) 0.057(4) 0.087(4) -0.011(3) 0.002(2) -0.002(3)
C11 0.052(3) 0.070(5) 0.086(5) -0.007(4) 0.004(3) -0.002(3)
C12 0.073(4) 0.067(5) 0.118(7) -0.010(5) -0.014(4) -0.011(4)
C13 0.082(5) 0.090(6) 0.096(6) -0.014(5) -0.020(4) 0.007(4)
C14 0.063(4) 0.070(5) 0.079(5) 0.003(4) 0.000(3) 0.009(3)
C15 0.071(4) 0.062(4) 0.073(5) 0.005(4) -0.004(3) 0.003(3)
N4 0.064(3) 0.064(3) 0.070(3) 0.000(3) 0.012(3) -0.002(2)
C16 0.075(4) 0.068(5) 0.071(5) -0.001(4) 0.001(4) 0.007(3)
C17 0.092(5) 0.105(6) 0.073(5) 0.015(4) 0.005(4) 0.000(4)
C18 0.084(5) 0.100(6) 0.089(6) 0.010(5) 0.020(4) -0.007(4)
C19 0.071(4) 0.075(5) 0.075(5) -0.004(4) 0.008(4) -0.004(3)
C20 0.068(4) 0.074(5) 0.081(5) 0.000(4) 0.021(3) -0.006(3)
C21 0.079(4) 0.067(5) 0.136(7) -0.008(4) -0.004(4) 0.010(4)
C22 0.071(4) 0.066(5) 0.152(7) -0.014(5) 0.026(4) -0.002(3)
C23 0.090(5) 0.088(5) 0.105(6) 0.007(4) 0.008(4) 0.015(4)
C24 0.082(4) 0.088(5) 0.115(6) -0.005(4) 0.027(4) -0.017(4)
C25 0.073(4) 0.056(4) 0.098(6) 0.009(4) 0.003(4) 0.008(3)
C26 0.091(5) 0.075(5) 0.092(6) 0.000(5) -0.021(5) -0.018(4)
C27 0.088(5) 0.095(6) 0.094(6) 0.003(5) -0.003(4) -0.028(4)
C28 0.083(5) 0.080(5) 0.090(6) -0.010(4) -0.010(4) 0.002(4)
O1 0.099(3) 0.110(4) 0.095(4) -0.008(3) 0.003(3) -0.018(3)
C29 0.066(4) 0.084(5) 0.106(6) -0.010(5) 0.005(4) -0.003(3)
C30 0.069(4) 0.068(5) 0.091(6) -0.013(4) 0.004(4) -0.005(3)
C31 0.083(4) 0.061(5) 0.089(6) 0.006(5) 0.019(4) -0.002(4)
C32 0.076(4) 0.053(4) 0.102(6) -0.006(4) 0.018(4) 0.007(3)
C33 0.134(6) 0.059(5) 0.081(6) 0.001(5) 0.034(5) 0.014(4)
C34 0.281(12) 0.075(6) 0.066(6) -0.004(5) 0.040(7) 0.056(7)
O2 0.502(15) 0.109(5) 0.074(4) -0.003(4) 0.043(6) 0.121(7)
C35 0.390(17) 0.091(7) 0.069(7) 0.015(5) 0.015(8) 0.105(9)
C36 0.238(10) 0.061(5) 0.077(6) -0.006(5) 0.039(6) 0.047(6)
C37 0.072(4) 0.057(4) 0.078(5) -0.004(4) 0.005(3) 0.001(3)
C38 0.073(4) 0.062(5) 0.094(5) 0.000(4) 0.003(4) 0.005(3)
C39 0.082(4) 0.071(5) 0.100(6) -0.001(5) 0.011(4) 0.005(4)
C40 0.094(5) 0.074(5) 0.076(5) -0.018(4) 0.010(4) 0.004(4)
O3 0.112(3) 0.090(4) 0.106(4) -0.021(3) 0.013(3) -0.005(3)
C41 0.098(5) 0.070(5) 0.088(6) -0.009(4) 0.009(4) -0.010(4)
C42 0.084(4) 0.077(5) 0.082(5) 0.008(4) 0.019(4) 0.003(4)
C43 0.059(4) 0.065(5) 0.089(5) 0.004(4) 0.011(3) -0.004(3)
C44 0.072(4) 0.061(5) 0.079(5) -0.001(4) -0.009(3) -0.006(4)
C45 0.073(4) 0.059(4) 0.098(6) 0.017(4) -0.003(4) 0.012(3)
C46 0.088(5) 0.074(5) 0.085(6) -0.001(4) -0.004(4) -0.009(4)
O4 0.114(3) 0.071(3) 0.105(4) 0.000(3) -0.017(3) 0.007(3)
C47 0.080(4) 0.069(5) 0.110(7) 0.007(5) -0.013(4) 0.011(4)
C48 0.063(4) 0.069(5) 0.118(7) -0.005(5) 0.001(4) 0.006(3)
O5 0.087(3) 0.064(3) 0.090(4) -0.017(3) 0.023(2) -0.007(2)
N5 0.092(4) 0.059(4) 0.100(5) 0.000(3) -0.018(4) 0.031(3)
C49 0.095(6) 0.185(12) 0.160(11) 0.083(9) -0.034(7) -0.029(7)
C50 0.141(9) 0.184(12) 0.296(16) 0.040(12) 0.083(10) -0.010(9)
C51 0.156(9) 0.105(9) 0.45(2) -0.065(12) 0.059(12) -0.001(7)
O6 0.114(3) 0.074(3) 0.095(4) 0.011(3) 0.006(3) -0.006(3)
N6 0.074(4) 0.077(4) 0.088(4) 0.014(3) 0.009(3) 0.006(3)
C52 0.103(6) 0.094(7) 0.084(6) 0.009(5) -0.001(4) 0.007(5)
C53 0.119(6) 0.129(8) 0.136(8) 0.022(6) 0.027(5) 0.017(6)
C54 0.103(5) 0.103(6) 0.100(6) 0.020(5) 0.004(4) -0.001(4)
O7 0.241(8) 0.212(9) 0.134(6) 0.010(6) -0.049(6) -0.075(7)
N7 0.271(13) 0.180(13) 0.190(13) -0.003(11) 0.046(11) -0.041(10)
C55 0.35(3) 0.137(15) 0.55(5) -0.09(2) -0.29(3) 0.053(15)
C56 0.65(4) 0.117(12) 0.35(3) 0.044(13) 0.27(3) -0.030(18)
C57 0.300(16) 0.184(14) 0.176(14) -0.065(12) 0.016(13) 0.067(12)
O8 1.06(8) 0.63(5) 0.31(3) 0.00(3) -0.17(3) -0.48(5)
C58 0.72(7) 0.75(8) 0.33(4) -0.26(5) 0.02(4) 0.45(7)
C59 0.66(5) 1.01(9) 0.28(4) 0.00(5) 0.12(4) -0.50(8)
C60 1.16(5) 0.42(2) 0.134(14) -0.096(16) 0.18(2) -0.542
C61 0.41(5) 1.43(17) 0.97(11) -0.26(11) -0.05(6) 0.66(9)

loop_
_atom_type_symbol
_atom_type_description
_atom_type_scat_dispersion_real
_atom_type_scat_dispersion_imag
_atom_type_scat_source
C C 0.0033 0.0016 'International Tables Vol C Tables 4.2.6.8 and 6.1.1.4'
H H 0.0000 0.0000 'International Tables Vol C Tables 4.2.6.8 and 6.1.1.4'
N N 0.0061 0.0033 'International Tables Vol C Tables 4.2.6.8 and 6.1.1.4'
O O 0.0106 0.0060 'International Tables Vol C Tables 4.2.6.8 and 6.1.1.4'

loop_
_geom_angle_atom_site_label_1
_geom_angle_atom_site_label_2
_geom_angle_atom_site_label_3
_geom_angle
C4 N1 C1 110.7(5)
C2 C1 N1 106.2(6)
C2 C1 C20 131.4(6)
N1 C1 C20 122.2(6)
C1 C2 C3 108.1(6)
C4 C3 C2 108.6(6)
C3 C4 N1 106.4(6)
C3 C4 C5 130.6(7)
N1 C4 C5 122.9(6)
C25 C5 C4 110.6(5)
C25 C5 C6 110.8(5)
C4 C5 C6 112.3(5)
C25 C5 C21 106.3(5)
C4 C5 C21 108.5(5)
C6 C5 C21 108.1(5)
C6 N2 C9 109.5(5)
C7 C6 N2 107.5(5)
C7 C6 C5 131.4(5)
N2 C6 C5 121.1(5)
C6 C7 C8 106.7(5)
C9 C8 C7 108.9(6)
C8 C9 N2 107.4(5)
C8 C9 C10 131.1(6)
N2 C9 C10 121.5(5)
C11 C10 C9 110.8(5)
C11 C10 C31 111.8(5)
C9 C10 C31 110.6(5)
C11 C10 C22 108.6(5)
C9 C10 C22 107.3(5)
C31 C10 C22 107.5(5)
C11 N3 C14 111.3(5)
C12 C11 N3 106.3(6)
C12 C11 C10 131.0(6)
N3 C11 C10 122.7(6)
C11 C12 C13 109.2(6)
C14 C13 C12 108.8(6)
C13 C14 N3 104.4(6)
C13 C14 C15 132.8(7)
N3 C14 C15 122.7(6)
C14 C15 C16 111.3(5)
C14 C15 C37 110.7(5)
C16 C15 C37 111.7(5)
C14 C15 C23 108.2(5)
C16 C15 C23 107.6(5)
C37 C15 C23 107.2(5)
C19 N4 C16 110.0(5)
C17 C16 N4 105.6(5)
C17 C16 C15 131.9(6)
N4 C16 C15 122.4(6)
C16 C17 C18 108.9(6)
C19 C18 C17 108.1(6)
C18 C19 N4 107.4(5)
C18 C19 C20 130.2(6)
N4 C19 C20 122.4(6)
C1 C20 C43 110.2(6)
C1 C20 C19 109.6(5)
C43 C20 C19 112.1(5)
C1 C20 C24 109.0(5)
C43 C20 C24 107.7(5)
C19 C20 C24 108.1(6)
C26 C25 C30 116.1(7)
C26 C25 C5 120.9(6)
C30 C25 C5 122.8(7)
C27 C26 C25 123.4(7)
C26 C27 C28 118.2(7)
C29 C28 C27 120.0(7)
C29 C28 O1 119.0(7)
C27 C28 O1 121.0(7)
C30 C29 C28 120.2(7)
C29 C30 C25 122.1(7)
C36 C31 C32 116.1(7)
C36 C31 C10 121.4(6)
C32 C31 C10 122.5(7)
C33 C32 C31 121.5(7)
C34 C33 C32 120.7(7)
C33 C34 O2 118.2(8)
C33 C34 C35 120.3(8)
O2 C34 C35 121.3(10)
C36 C35 C34 119.0(9)
C31 C36 C35 122.4(8)
C38 C37 C42 115.2(6)
C38 C37 C15 122.4(6)
C42 C37 C15 122.3(6)
C39 C38 C37 122.6(6)
C40 C39 C38 121.0(6)
O3 C40 C39 118.7(7)
O3 C40 C41 122.7(7)
C39 C40 C41 118.6(7)
C40 C41 C42 120.1(7)
C37 C42 C41 122.4(6)
C44 C43 C48 117.4(7)
C44 C43 C20 122.5(6)
C48 C43 C20 119.9(6)
C43 C44 C45 122.3(6)
C44 C45 C46 118.7(6)
C47 C46 O4 118.8(7)
C47 C46 C45 119.3(7)
O4 C46 C45 121.9(7)
C48 C47 C46 120.0(7)
C47 C48 C43 122.1(7)
C49 N5 C50 121.6(9)
C49 N5 C51 116.2(9)
C50 N5 C51 122.1(9)
N5 C49 O5 121.3(9)
C52 N6 C53 120.3(7)
C52 N6 C54 123.1(6)
C53 N6 C54 116.3(6)
O6 C52 N6 126.2(7)
C55 N7 C57 135(2)
C55 N7 C56 119.7(19)
C57 N7 C56 104.6(15)
N7 C55 O7 126(2)
C61 O8 C58 74(2)
C59 C58 O8 112(3)
C59 C58 C60 45.7(14)
O8 C58 C60 82.1(12)
C58 C59 C60 96.2(14)
C58 C59 C61 57.3(14)
C60 C59 C61 39.5(9)
C61 C60 C59 94.4(13)
C61 C60 C58 57.0(14)
C59 C60 C58 38.0(9)
C60 C61 O8 117(2)
C60 C61 C59 46.0(13)
O8 C61 C59 78.2(15)

loop_
_geom_bond_atom_site_label_1
_geom_bond_atom_site_label_2
_geom_bond_distance
N1 C4 1.378(7)
N1 C1 1.367(7)
C1 C2 1.370(8)
C1 C20 1.489(9)
C2 C3 1.402(9)
C3 C4 1.352(8)
C4 C5 1.507(9)
C5 C25 1.520(9)
C5 C6 1.520(8)
C5 C21 1.539(8)
N2 C6 1.379(6)
N2 C9 1.372(7)
C6 C7 1.361(7)
C7 C8 1.420(7)
C8 C9 1.339(8)
C9 C10 1.523(8)
C10 C11 1.505(8)
C10 C31 1.540(9)
C10 C22 1.551(8)
N3 C11 1.376(7)
N3 C14 1.397(7)
C11 C12 1.352(8)
C12 C13 1.399(9)
C13 C14 1.386(8)
C14 C15 1.497(8)
C15 C16 1.509(8)
C15 C37 1.510(8)
C15 C23 1.563(8)
N4 C19 1.375(7)
N4 C16 1.383(7)
C16 C17 1.374(8)
C17 C18 1.394(8)
C18 C19 1.350(8)
C19 C20 1.531(8)
C20 C43 1.535(9)
C20 C24 1.542(7)
C25 C26 1.386(9)
C25 C30 1.388(8)
C26 C27 1.369(9)
C27 C28 1.389(9)
C28 C29 1.370(9)
C28 O1 1.393(8)
C29 C30 1.361(9)
C31 C36 1.349(10)
C31 C32 1.404(8)
C32 C33 1.363(9)
C33 C34 1.312(10)
C34 O2 1.372(9)
C34 C35 1.380(11)
C35 C36 1.376(10)
C37 C38 1.384(8)
C37 C42 1.392(8)
C38 C39 1.372(8)
C39 C40 1.359(9)
C40 O3 1.354(7)
C40 C41 1.374(8)
C41 C42 1.384(9)
C43 C44 1.365(8)
C43 C48 1.383(8)
C44 C45 1.371(8)
C45 C46 1.403(9)
C46 C47 1.370(9)
C46 O4 1.382(7)
C47 C48 1.353(9)
O5 C49 1.300(13)
N5 C49 1.303(10)
N5 C50 1.330(11)
N5 C51 1.401(10)
O6 C52 1.258(8)
N6 C52 1.270(8)
N6 C53 1.428(8)
N6 C54 1.429(8)
O7 C55 1.42(3)
N7 C55 1.188(16)
N7 C57 1.309(14)
N7 C56 1.398(14)
O8 C61 1.32(3)
O8 C58 1.32(3)
C58 C59 1.17(3)
C58 C60 1.89(2)
C59 C60 1.36(3)
C59 C61 1.89(2)
C60 C61 1.21(3)

loop_
_geom_hbond_atom_site_label_D
_geom_hbond_atom_site_label_H
_geom_hbond_atom_site_label_A
_geom_hbond_distance_DH
_geom_hbond_distance_HA
_geom_hbond_distance_DA
_geom_hbond_angle_DHA
_geom_hbond_site_symmetry_A
N1 H1 O5 0.88 2.20 3.057(7) 164.6 .
N2 H2A O5 0.88 2.17 3.043(7) 171.5 .
N3 H3A O5 0.88 2.10 2.964(7) 166.5 .
N4 H4 O5 0.88 2.11 2.989(7) 177.3 .
O1 H1 O6 0.84 1.84 2.668(7) 169.7 3
O2 H2A O3 0.84 2.10 2.938(9) 173.2 3_455
O3 H3A O7 0.84 1.82 2.634(10) 164.1 .
O4 H4 O6 0.84 1.86 2.700(7) 175.0 .
